data_7156696
loop_
_publ_author_name
'Zhang, Ming'
'Jia, Xiaoyu'
'Zhu, Haowei'
'Fang, Xutong'
'Ji, Chenyi'
'Zhao, Sizhuo'
'Han, Li-Biao'
'Shen, Ruwei'

_publ_section_title
;
 Zinc-catalyzed regioselective C-P coupling of p-quinol ethers with
 secondary phosphine oxides to afford 2-phosphinylphenols.
;
_journal_issue 11
_journal_name_full 'Organic &amp; biomolecular chemistry'
_journal_page_first 2972
_journal_page_last 2984
_journal_paper_doi 10.1039/c9ob00129h
_journal_volume 17
_journal_year 2019
_chemical_formula_moiety 'C27 H21 O2 P1'
_chemical_formula_sum 'C27 H21 O2 P'
_chemical_formula_weight 408.41
_space_group_crystal_system monoclinic
_space_group_IT_number 14
_space_group_name_Hall '-P 2ybc'
_space_group_name_H-M_alt 'P 1 21/c 1'
_symmetry_space_group_name_Hall '-P 2ybc'
_symmetry_space_group_name_H-M 'P 1 21/c 1'
_atom_sites_solution_hydrogens mixed
_audit_creation_method SHELXL-2014/7
_audit_update_record
;
2018-10-19 deposited with the CCDC.    2019-02-21 downloaded from the CCDC.
;
_cell_angle_alpha 90
_cell_angle_beta 127.448(9)
_cell_angle_gamma 90
_cell_formula_units_Z 4
_cell_length_a 15.430(3)
_cell_length_b 8.5473(14)
_cell_length_c 20.666(3)
_cell_measurement_reflns_used 2625
_cell_measurement_temperature 293(2)
_cell_measurement_theta_max 25.00
_cell_measurement_theta_min 2.20
_cell_volume 2163.8(7)
_computing_structure_refinement 'SHELXL-2014/7 (Sheldrick, 2014)'
_diffrn_ambient_temperature 293(2)
_diffrn_measured_fraction_theta_full 0.998
_diffrn_measured_fraction_theta_max 0.916
_diffrn_measurement_device_type 'Bruker Apex2 CCD'
_diffrn_measurement_method '\w scans'
_diffrn_radiation_type MoK\a
_diffrn_radiation_wavelength 0.71073
_diffrn_reflns_av_R_equivalents 0.0290
_diffrn_reflns_av_unetI/netI 0.0307
_diffrn_reflns_Laue_measured_fraction_full 0.998
_diffrn_reflns_Laue_measured_fraction_max 0.916
_diffrn_reflns_limit_h_max 16
_diffrn_reflns_limit_h_min -18
_diffrn_reflns_limit_k_max 10
_diffrn_reflns_limit_k_min -10
_diffrn_reflns_limit_l_max 26
_diffrn_reflns_limit_l_min -26
_diffrn_reflns_number 15509
_diffrn_reflns_point_group_measured_fraction_full 0.998
_diffrn_reflns_point_group_measured_fraction_max 0.916
_diffrn_reflns_theta_full 25.242
_diffrn_reflns_theta_max 26.946
_diffrn_reflns_theta_min 1.662
_exptl_absorpt_coefficient_mu 0.148
_exptl_absorpt_correction_T_max 0.965
_exptl_absorpt_correction_T_min 0.901
_exptl_absorpt_correction_type multi-scan
_exptl_absorpt_process_details '(SADABS; Sheldrick, 2014)'
_exptl_crystal_colour White
_exptl_crystal_density_diffrn 1.254
_exptl_crystal_density_method 'not measured'
_exptl_crystal_description Block
_exptl_crystal_F_000 856
_exptl_crystal_size_max 0.15
_exptl_crystal_size_mid 0.13
_exptl_crystal_size_min 0.10
_refine_diff_density_max 0.849
_refine_diff_density_min -0.473
_refine_diff_density_rms 0.056
_refine_ls_extinction_method none
_refine_ls_goodness_of_fit_ref 1.054
_refine_ls_hydrogen_treatment constr
_refine_ls_matrix_type full
_refine_ls_number_parameters 272
_refine_ls_number_reflns 4300
_refine_ls_number_restraints 21
_refine_ls_restrained_S_all 1.104
_refine_ls_R_factor_all 0.0962
_refine_ls_R_factor_gt 0.0667
_refine_ls_shift/su_max 0.010
_refine_ls_shift/su_mean 0.001
_refine_ls_structure_factor_coef Fsqd
_refine_ls_weighting_details 'w=1/[\s^2^(Fo^2^)+(0.1196P)^2^+0.9256P] where P=(Fo^2^+2Fc^2^)/3'
_refine_ls_weighting_scheme calc
_refine_ls_wR_factor_gt 0.1966
_refine_ls_wR_factor_ref 0.2242
_reflns_Friedel_coverage 0.000
_reflns_number_gt 2876
_reflns_number_total 4500
_reflns_threshold_expression 'I > 2\s(I)'
_cod_data_source_file c9ob00129h2.cif
_cod_data_source_block 112
_cod_depositor_comments 'Adding full bibliography for 7156696--7156697.cif.'
_cod_original_formula_sum 'C27 H21 O2 P1'
_cod_database_code 7156696
_shelx_shelxl_version_number 2014/7
_shelx_space_group_comment
;
The symmetry employed for this shelxl refinement is uniquely defined
by the following loop, which should always be used as a source of
symmetry information in preference to the above space-group names.
They are only intended as comments.
;

loop_
_space_group_symop_operation_xyz
'x, y, z'
'-x, y+1/2, -z+1/2'
'-x, -y, -z'
'x, -y-1/2, z-1/2'

loop_
_atom_site_label
_atom_site_type_symbol
_atom_site_fract_x
_atom_site_fract_y
_atom_site_fract_z
_atom_site_U_iso_or_equiv
_atom_site_adp_type
_atom_site_occupancy
_atom_site_site_symmetry_order
_atom_site_calc_flag
_atom_site_refinement_flags_posn
_atom_site_refinement_flags_adp
P1 P 0.20493(6) 0.12436(9) 0.15392(4) 0.0552(3) Uani 1 1 d . .
O1 O 0.18876(17) 0.0415(3) 0.08442(13) 0.0642(6) Uani 1 1 d . .
O2 O -0.02742(17) 0.0741(3) 0.05581(12) 0.0668(6) Uani 1 1 d . .
H2B H -0.0793 0.0187 0.0221 0.100 Uiso 1 1 d R U
C1 C 0.1687(2) 0.3280(4) 0.13277(19) 0.0592(7) Uani 1 1 d . .
C2 C 0.1508(3) 0.4176(4) 0.1796(2) 0.0805(10) Uani 1 1 d . .
H2A H 0.1553 0.3721 0.2225 0.097 Uiso 1 1 calc R U
C3 C 0.1261(4) 0.5749(5) 0.1623(3) 0.0948(13) Uani 1 1 d . .
H3A H 0.1140 0.6352 0.1936 0.114 Uiso 1 1 calc R U
C4 C 0.1195(4) 0.6420(5) 0.0992(3) 0.0925(12) Uani 1 1 d . .
H4A H 0.1028 0.7477 0.0877 0.111 Uiso 1 1 calc R U
C5 C 0.1371(3) 0.5561(5) 0.0541(3) 0.0844(11) Uani 1 1 d . .
H5A H 0.1326 0.6026 0.0115 0.101 Uiso 1 1 calc R U
C6 C 0.1619(3) 0.3991(4) 0.0702(2) 0.0699(9) Uani 1 1 d . .
H6A H 0.1741 0.3409 0.0385 0.084 Uiso 1 1 calc R U
C7 C 0.3478(3) 0.1168(4) 0.2395(2) 0.0654(8) Uani 1 1 d . .
C8 C 0.4007(3) 0.2242(6) 0.3002(2) 0.1002(14) Uani 1 1 d . .
H8A H 0.3617 0.3072 0.3002 0.120 Uiso 1 1 calc R U
C9 C 0.5112(4) 0.2127(8) 0.3620(3) 0.1254(18) Uani 1 1 d . .
H9A H 0.5452 0.2876 0.4030 0.150 Uiso 1 1 calc R U
C10 C 0.5704(4) 0.0966(9) 0.3641(3) 0.126(2) Uani 1 1 d . .
H10A H 0.6454 0.0924 0.4049 0.151 Uiso 1 1 calc R U
C11 C 0.5194(4) -0.0154(9) 0.3055(4) 0.137(2) Uani 1 1 d . .
H11A H 0.5595 -0.0987 0.3072 0.165 Uiso 1 1 calc R U
C12 C 0.4087(3) -0.0072(6) 0.2435(3) 0.1075(15) Uani 1 1 d . .
H12A H 0.3747 -0.0854 0.2042 0.129 Uiso 1 1 calc R U
C13 C 0.1318(2) 0.0414(3) 0.18878(18) 0.0574(7) Uani 1 1 d . .
C14 C 0.0201(2) 0.0167(3) 0.13103(18) 0.0572(7) Uani 1 1 d . .
C15 C -0.0373(3) -0.0639(4) 0.1540(2) 0.0647(8) Uani 1 1 d . .
C16 C 0.0188(3) -0.1073(4) 0.2353(2) 0.0763(10) Uani 1 1 d . .
H16A H -0.0191 -0.1601 0.2504 0.092 Uiso 1 1 calc R U
C17 C 0.1273(3) -0.0758(5) 0.2941(2) 0.0792(10) Uani 1 1 d . .
C18 C 0.1833(3) -0.0021(4) 0.26920(19) 0.0676(8) Uani 1 1 d . .
H18A H 0.2574 0.0185 0.3077 0.081 Uiso 1 1 calc R U
C19 C 0.1836(4) -0.1190(7) 0.3821(3) 0.1182(18) Uani 1 1 d . .
H19A H 0.2267 -0.0322 0.4164 0.177 Uiso 1 1 calc R U
H19B H 0.2301 -0.2078 0.3960 0.177 Uiso 1 1 calc R U
H19C H 0.1298 -0.1446 0.3898 0.177 Uiso 1 1 calc R U
C20 C -0.1510(3) -0.0983(4) 0.0964(2) 0.0732(9) Uani 1 1 d . .
C21 C -0.2454(3) -0.1285(5) 0.0503(2) 0.0811(10) Uani 1 1 d . .
C22 C -0.3601(3) -0.1575(5) -0.0063(3) 0.0861(11) Uani 1 1 d . U
C23 C -0.4127(5) -0.2483(8) 0.0135(4) 0.156(2) Uani 1 1 d . U
H23A H -0.3746 -0.2961 0.0643 0.187 Uiso 1 1 calc R U
C24 C -0.5268(6) -0.2690(10) -0.0448(5) 0.171(3) Uani 1 1 d . U
H24A H -0.5637 -0.3277 -0.0306 0.206 Uiso 1 1 calc R U
C25 C -0.5826(4) -0.2079(8) -0.1184(4) 0.1294(19) Uani 1 1 d . U
H25A H -0.6585 -0.2116 -0.1534 0.155 Uiso 1 1 calc R U
C26 C -0.5279(4) -0.1410(8) -0.1413(4) 0.134(2) Uani 1 1 d . U
H26A H -0.5647 -0.1091 -0.1951 0.160 Uiso 1 1 calc R U
C27 C -0.4170(4) -0.1183(7) -0.0862(3) 0.1205(17) Uani 1 1 d . U
H27A H -0.3798 -0.0748 -0.1042 0.145 Uiso 1 1 calc R U

loop_
_atom_site_aniso_label
_atom_site_aniso_U_11
_atom_site_aniso_U_22
_atom_site_aniso_U_33
_atom_site_aniso_U_23
_atom_site_aniso_U_13
_atom_site_aniso_U_12
P1 0.0537(4) 0.0574(5) 0.0598(5) -0.0007(3) 0.0373(4) 0.0008(3)
O1 0.0662(13) 0.0678(13) 0.0700(12) -0.0064(10) 0.0473(11) -0.0014(10)
O2 0.0630(12) 0.0739(14) 0.0633(12) 0.0027(10) 0.0384(11) -0.0059(10)
C1 0.0501(15) 0.0586(17) 0.0681(17) -0.0032(14) 0.0354(14) 0.0000(13)
C2 0.092(3) 0.074(2) 0.093(2) -0.0032(19) 0.065(2) 0.0054(19)
C3 0.100(3) 0.073(2) 0.118(3) -0.018(2) 0.070(3) 0.010(2)
C4 0.090(3) 0.068(2) 0.115(3) 0.009(2) 0.060(3) 0.007(2)
C5 0.090(3) 0.072(2) 0.100(3) 0.016(2) 0.062(2) 0.008(2)
C6 0.070(2) 0.069(2) 0.078(2) 0.0060(16) 0.0484(18) 0.0057(16)
C7 0.0591(17) 0.073(2) 0.0696(18) 0.0064(16) 0.0420(16) 0.0022(16)
C8 0.073(2) 0.106(3) 0.083(3) -0.015(2) 0.028(2) 0.000(2)
C9 0.081(3) 0.147(5) 0.091(3) -0.008(3) 0.023(3) -0.015(3)
C10 0.060(3) 0.185(6) 0.101(4) 0.029(4) 0.032(3) 0.007(3)
C11 0.077(3) 0.189(6) 0.128(4) 0.018(4) 0.053(3) 0.050(4)
C12 0.074(2) 0.128(4) 0.103(3) -0.006(3) 0.044(2) 0.030(3)
C13 0.0626(17) 0.0555(17) 0.0634(16) 0.0008(13) 0.0432(15) 0.0034(13)
C14 0.0633(17) 0.0532(17) 0.0665(17) -0.0008(13) 0.0452(15) 0.0046(13)
C15 0.0660(19) 0.068(2) 0.079(2) -0.0002(16) 0.0536(17) 0.0032(15)
C16 0.077(2) 0.092(3) 0.089(2) 0.0139(19) 0.065(2) 0.0092(19)
C17 0.084(2) 0.101(3) 0.074(2) 0.0124(19) 0.059(2) 0.011(2)
C18 0.0642(18) 0.080(2) 0.0638(18) 0.0051(16) 0.0415(16) 0.0062(16)
C19 0.107(3) 0.181(6) 0.084(3) 0.031(3) 0.067(3) 0.011(3)
C20 0.074(2) 0.080(2) 0.089(2) 0.0024(18) 0.062(2) -0.0018(18)
C21 0.077(2) 0.091(3) 0.094(2) 0.002(2) 0.061(2) -0.008(2)
C22 0.073(2) 0.102(3) 0.094(3) 0.008(2) 0.056(2) -0.011(2)
C23 0.124(3) 0.196(4) 0.146(4) 0.028(3) 0.081(3) -0.036(3)
C24 0.139(4) 0.212(5) 0.173(4) 0.025(4) 0.100(3) -0.044(3)
C25 0.080(3) 0.168(5) 0.129(4) 0.022(4) 0.058(3) -0.010(3)
C26 0.088(3) 0.174(6) 0.117(4) 0.018(4) 0.051(3) -0.004(4)
C27 0.091(3) 0.153(5) 0.126(4) 0.020(3) 0.070(3) -0.007(3)

loop_
_atom_type_symbol
_atom_type_description
_atom_type_scat_dispersion_real
_atom_type_scat_dispersion_imag
_atom_type_scat_source
C C 0.0033 0.0016 'International Tables Vol C Tables 4.2.6.8 and 6.1.1.4'
H H 0.0000 0.0000 'International Tables Vol C Tables 4.2.6.8 and 6.1.1.4'
O O 0.0106 0.0060 'International Tables Vol C Tables 4.2.6.8 and 6.1.1.4'
P P 0.1023 0.0942 'International Tables Vol C Tables 4.2.6.8 and 6.1.1.4'

loop_
_geom_angle_atom_site_label_1
_geom_angle_atom_site_label_2
_geom_angle_atom_site_label_3
_geom_angle
O1 P1 C1 112.54(14)
O1 P1 C7 108.61(14)
C1 P1 C7 106.70(15)
O1 P1 C13 114.85(13)
C1 P1 C13 107.34(14)
C7 P1 C13 106.33(14)
C14 O2 H2B 109.6
C6 C1 C2 118.6(3)
C6 C1 P1 119.4(2)
C2 C1 P1 121.9(3)
C3 C2 C1 119.8(4)
C3 C2 H2A 120.1
C1 C2 H2A 120.1
C4 C3 C2 120.1(4)
C4 C3 H3A 119.9
C2 C3 H3A 119.9
C5 C4 C3 120.3(4)
C5 C4 H4A 119.9
C3 C4 H4A 119.9
C4 C5 C6 120.6(4)
C4 C5 H5A 119.7
C6 C5 H5A 119.7
C1 C6 C5 120.6(3)
C1 C6 H6A 119.7
C5 C6 H6A 119.7
C8 C7 C12 117.2(4)
C8 C7 P1 125.0(3)
C12 C7 P1 117.8(3)
C7 C8 C9 121.2(5)
C7 C8 H8A 119.4
C9 C8 H8A 119.4
C10 C9 C8 121.5(5)
C10 C9 H9A 119.3
C8 C9 H9A 119.3
C9 C10 C11 118.8(5)
C9 C10 H10A 120.6
C11 C10 H10A 120.6
C10 C11 C12 120.7(5)
C10 C11 H11A 119.6
C12 C11 H11A 119.6
C11 C12 C7 120.4(5)
C11 C12 H12A 119.8
C7 C12 H12A 119.8
C18 C13 C14 119.7(3)
C18 C13 P1 122.6(2)
C14 C13 P1 117.6(2)
O2 C14 C13 117.2(3)
O2 C14 C15 123.6(3)
C13 C14 C15 119.2(3)
C16 C15 C14 118.5(3)
C16 C15 C20 120.0(3)
C14 C15 C20 121.5(3)
C17 C16 C15 123.1(3)
C17 C16 H16A 118.5
C15 C16 H16A 118.5
C16 C17 C18 117.3(3)
C16 C17 C19 121.2(4)
C18 C17 C19 121.5(4)
C13 C18 C17 122.0(3)
C13 C18 H18A 119.0
C17 C18 H18A 119.0
C17 C19 H19A 109.5
C17 C19 H19B 109.5
H19A C19 H19B 109.5
C17 C19 H19C 109.5
H19A C19 H19C 109.5
H19B C19 H19C 109.5
C21 C20 C15 178.0(4)
C20 C21 C22 177.4(5)
C23 C22 C27 116.5(5)
C23 C22 C21 121.5(4)
C27 C22 C21 121.0(4)
C22 C23 C24 118.6(6)
C22 C23 H23A 120.7
C24 C23 H23A 120.7
C25 C24 C23 122.3(6)
C25 C24 H24A 118.8
C23 C24 H24A 118.8
C26 C25 C24 118.3(5)
C26 C25 H25A 120.9
C24 C25 H25A 120.9
C25 C26 C27 120.6(6)
C25 C26 H26A 119.7
C27 C26 H26A 119.7
C22 C27 C26 122.0(5)
C22 C27 H27A 119.0
C26 C27 H27A 119.0

loop_
_geom_bond_atom_site_label_1
_geom_bond_atom_site_label_2
_geom_bond_distance
P1 O1 1.480(2)
P1 C1 1.799(3)
P1 C7 1.803(3)
P1 C13 1.812(3)
O2 C14 1.345(3)
O2 H2B 0.8200
C1 C6 1.374(5)
C1 C2 1.387(5)
C2 C3 1.384(6)
C2 H2A 0.9300
C3 C4 1.370(6)
C3 H3A 0.9300
C4 C5 1.338(6)
C4 H4A 0.9300
C5 C6 1.379(5)
C5 H5A 0.9300
C6 H6A 0.9300
C7 C8 1.356(5)
C7 C12 1.385(5)
C8 C9 1.378(6)
C8 H8A 0.9300
C9 C10 1.331(8)
C9 H9A 0.9300
C10 C11 1.357(8)
C10 H10A 0.9300
C11 C12 1.380(6)
C11 H11A 0.9300
C12 H12A 0.9300
C13 C18 1.388(4)
C13 C14 1.392(4)
C14 C15 1.414(4)
C15 C16 1.393(5)
C15 C20 1.429(5)
C16 C17 1.370(5)
C16 H16A 0.9300
C17 C18 1.396(5)
C17 C19 1.508(5)
C18 H18A 0.9300
C19 H19A 0.9600
C19 H19B 0.9600
C19 H19C 0.9600
C20 C21 1.187(5)
C21 C22 1.429(5)
C22 C23 1.354(6)
C22 C27 1.359(6)
C23 C24 1.416(8)
C23 H23A 0.9300
C24 C25 1.318(8)
C24 H24A 0.9300
C25 C26 1.323(7)
C25 H25A 0.9300
C26 C27 1.376(7)
C26 H26A 0.9300
C27 H27A 0.9300

loop_
_geom_torsion_atom_site_label_1
_geom_torsion_atom_site_label_2
_geom_torsion_atom_site_label_3
_geom_torsion_atom_site_label_4
_geom_torsion
O1 P1 C1 C6 -18.9(3)
C7 P1 C1 C6 100.1(3)
C13 P1 C1 C6 -146.2(3)
O1 P1 C1 C2 163.3(3)
C7 P1 C1 C2 -77.7(3)
C13 P1 C1 C2 36.0(3)
C6 C1 C2 C3 0.4(5)
P1 C1 C2 C3 178.1(3)
C1 C2 C3 C4 -0.1(6)
C2 C3 C4 C5 -0.1(7)
C3 C4 C5 C6 0.1(7)
C2 C1 C6 C5 -0.4(5)
P1 C1 C6 C5 -178.2(3)
C4 C5 C6 C1 0.2(6)
O1 P1 C7 C8 152.7(3)
C1 P1 C7 C8 31.2(4)
C13 P1 C7 C8 -83.2(4)
O1 P1 C7 C12 -26.7(4)
C1 P1 C7 C12 -148.2(3)
C13 P1 C7 C12 97.4(3)
C12 C7 C8 C9 1.9(7)
P1 C7 C8 C9 -177.5(4)
C7 C8 C9 C10 0.6(9)
C8 C9 C10 C11 -2.4(10)
C9 C10 C11 C12 1.8(10)
C10 C11 C12 C7 0.7(9)
C8 C7 C12 C11 -2.5(7)
P1 C7 C12 C11 176.9(4)
O1 P1 C13 C18 125.4(3)
C1 P1 C13 C18 -108.6(3)
C7 P1 C13 C18 5.3(3)
O1 P1 C13 C14 -52.4(3)
C1 P1 C13 C14 73.5(3)
C7 P1 C13 C14 -172.6(2)
C18 C13 C14 O2 174.0(3)
P1 C13 C14 O2 -8.1(4)
C18 C13 C14 C15 -5.0(4)
P1 C13 C14 C15 172.9(2)
O2 C14 C15 C16 -175.0(3)
C13 C14 C15 C16 3.9(5)
O2 C14 C15 C20 3.8(5)
C13 C14 C15 C20 -177.3(3)
C14 C15 C16 C17 -0.1(5)
C20 C15 C16 C17 -178.9(4)
C15 C16 C17 C18 -2.6(6)
C15 C16 C17 C19 177.4(4)
C14 C13 C18 C17 2.3(5)
P1 C13 C18 C17 -175.5(3)
C16 C17 C18 C13 1.5(5)
C19 C17 C18 C13 -178.5(4)
C27 C22 C23 C24 -12.7(9)
C21 C22 C23 C24 178.4(6)
C22 C23 C24 C25 2.6(13)
C23 C24 C25 C26 8.1(13)
C24 C25 C26 C27 -8.2(11)
C23 C22 C27 C26 13.0(9)
C21 C22 C27 C26 -178.1(5)
C25 C26 C27 C22 -2.5(10)
